data_2106564
loop_
_publ_author_name
'Morikawa, H.'
'Okada, K.'
'Marumo, F.'
'Iwai, S.I.'

_publ_section_title
;
 The crystal structure of Li2 W2 O7
;
_journal_name_full 'Acta Crystallographica B (24,1968-38,1982)'
_journal_page_first 1451
_journal_page_last 1454
_journal_volume 31
_journal_year 1975
_chemical_formula_sum 'Li2 O7 W2'
_chemical_name_systematic 'Li2 W2 O7'
_space_group_IT_number 2
_symmetry_space_group_name_Hall '-P 1'
_symmetry_space_group_name_H-M 'P -1'
_cell_angle_alpha 85.4
_cell_angle_beta 102.13
_cell_angle_gamma 110.29
_cell_formula_units_Z 2
_cell_length_a 8.283
_cell_length_b 7.05
_cell_length_c 5.037
_cell_volume 269.717
_citation_journal_id_ASTM ACBCAR
_cod_data_source_file Morikawa_ACBCAR_1975_1978.cif
_cod_data_source_block Li2O7W2
_cod_original_cell_volume 269.7169
_cod_database_code 2106564

loop_
_symmetry_equiv_pos_as_xyz
x,y,z
-x,-y,-z

loop_
_atom_site_label
_atom_site_type_symbol
_atom_site_fract_x
_atom_site_fract_y
_atom_site_fract_z
_atom_site_occupancy
_atom_site_U_iso_or_equiv
O6 O-2 0.9628 0.1894 0.3517 1 0.0
O7 O-2 0.7635 0.4348 0.5313 1 0.0
W1 W+6 0.17852 0.24834 0.30834 1 0.0
Li2 Li+1 0.9032 0.2645 0.7089 1 0.0
O2 O-2 0.7005 0.7497 0.3511 1 0.0
O5 O-2 0.6268 0.2109 0.0685 1 0.0
W2 W+6 0.66509 0.45137 0.18348 1 0.0
O1 O-2 0.8689 0.6019 0.045 1 0.0
O3 O-2 0.8181 0.9763 0.8232 1 0.0
O4 O-2 0.5757 0.582 0.8222 1 0.0
Li1 Li+1 0.2793 0.0085 0.854 1 0.0
